data_7132893
loop_
_publ_author_name
'Boym, Mikhail A.'
'Pototskiy, Roman A.'
'Podyacheva, Evgeniya S.'
'Chusov, Denis A.'
'Nelyubina, Yulia V.'
'Perekalin, Dmitry S.'

_publ_section_title
;
 Planar-chiral arene ruthenium complexes: synthesis, separation of
 enantiomers, and application for catalytic C-H activation.
;
_journal_issue 33
_journal_name_full 'Chemical communications (Cambridge, England)'
_journal_page_first 4491
_journal_page_last 4494
_journal_paper_doi 10.1039/d4cc00181h
_journal_volume 60
_journal_year 2024
_chemical_formula_moiety 'C34 H39 Cl2 O P Ru, C H2 Cl2'
_chemical_formula_sum 'C35 H41 Cl4 O P Ru'
_chemical_formula_weight 751.52
_space_group_crystal_system monoclinic
_space_group_IT_number 4
_space_group_name_Hall 'P 2yb'
_space_group_name_H-M_alt 'P 1 21 1'
_atom_sites_solution_hydrogens geom
_audit_creation_date 2024-03-11
_audit_creation_method
;
Olex2 1.5
(compiled 2023.02.24 svn.rf166f9f3 for OlexSys, GUI svn.r6725)
;
_audit_update_record
;
2024-03-11 deposited with the CCDC.	2024-03-25 downloaded from the CCDC.
;
_cell_angle_alpha 90
_cell_angle_beta 110.3460(10)
_cell_angle_gamma 90
_cell_formula_units_Z 2
_cell_length_a 10.0658(2)
_cell_length_b 15.2520(4)
_cell_length_c 11.7038(3)
_cell_measurement_reflns_used 5647
_cell_measurement_temperature 100
_cell_measurement_theta_max 29.43
_cell_measurement_theta_min 2.29
_cell_volume 1684.71(7)
_computing_molecular_graphics 'Olex2 1.5 (Dolomanov et al., 2009)'
_computing_publication_material 'Olex2 1.5 (Dolomanov et al., 2009)'
_computing_structure_refinement 'XL  (Sheldrick, 2008)'
_computing_structure_solution 'SHELXT 2014/4 (Sheldrick, 2014)'
_diffrn_ambient_temperature 100.00
_diffrn_measured_fraction_theta_full 1.000
_diffrn_measured_fraction_theta_max 1.000
_diffrn_measurement_device_type 'Bruker Quest D8 '
_diffrn_measurement_method '\f and \w scans'
_diffrn_radiation_type MoK\a
_diffrn_radiation_wavelength 0.71073
_diffrn_reflns_av_R_equivalents 0.0621
_diffrn_reflns_av_unetI/netI 0.0825
_diffrn_reflns_Laue_measured_fraction_full 1.000
_diffrn_reflns_Laue_measured_fraction_max 1.000
_diffrn_reflns_limit_h_max 12
_diffrn_reflns_limit_h_min -13
_diffrn_reflns_limit_k_max 20
_diffrn_reflns_limit_k_min -20
_diffrn_reflns_limit_l_max 15
_diffrn_reflns_limit_l_min -15
_diffrn_reflns_number 22525
_diffrn_reflns_point_group_measured_fraction_full 1.000
_diffrn_reflns_point_group_measured_fraction_max 1.000
_diffrn_reflns_theta_full 25.242
_diffrn_reflns_theta_max 29.000
_diffrn_reflns_theta_min 1.856
_exptl_absorpt_coefficient_mu 0.857
_exptl_absorpt_correction_T_max 0.7461
_exptl_absorpt_correction_T_min 0.6486
_exptl_absorpt_correction_type multi-scan
_exptl_absorpt_process_details
;
SADABS-2008/1 (Bruker,2008) was used for absorption correction.
wR2(int) was 0.0617 before and 0.0454 after correction.
The Ratio of minimum to maximum transmission is 0.8693.
The \l/2 correction factor is 0.0015.
;
_exptl_crystal_colour red
_exptl_crystal_colour_primary red
_exptl_crystal_density_diffrn 1.481
_exptl_crystal_description prism
_exptl_crystal_F_000 772
_exptl_crystal_size_max 0.3
_exptl_crystal_size_mid 0.2
_exptl_crystal_size_min 0.06
_refine_diff_density_max 0.466
_refine_diff_density_min -0.471
_refine_diff_density_rms 0.090
_refine_ls_abs_structure_details
;
 Refined as an inversion twin.
;
_refine_ls_abs_structure_Flack 0.02(3)
_refine_ls_extinction_method none
_refine_ls_goodness_of_fit_ref 1.019
_refine_ls_hydrogen_treatment constr
_refine_ls_matrix_type full
_refine_ls_number_parameters 379
_refine_ls_number_reflns 8409
_refine_ls_number_restraints 37
_refine_ls_restrained_S_all 1.019
_refine_ls_R_factor_all 0.0576
_refine_ls_R_factor_gt 0.0431
_refine_ls_shift/su_max 0.001
_refine_ls_shift/su_mean 0.000
_refine_ls_structure_factor_coef Fsqd
_refine_ls_weighting_details 'w=1/[\s^2^(Fo^2^)+(0.0186P)^2^+0.0320P] where P=(Fo^2^+2Fc^2^)/3'
_refine_ls_weighting_scheme calc
_refine_ls_wR_factor_gt 0.0708
_refine_ls_wR_factor_ref 0.0764
_reflns_Friedel_coverage 0.931
_reflns_Friedel_fraction_full 1.000
_reflns_Friedel_fraction_max 1.000
_reflns_number_gt 7187
_reflns_number_total 8409
_reflns_threshold_expression 'I > 2\s(I)'
_cod_data_source_file d4cc00181h3.cif
_cod_data_source_block 6a
_cod_depositor_comments 'Adding full bibliography for 7132893--7132895.cif.'
_cod_database_code 7132893
_shelxl_version_number 2014/6
_shelx_space_group_comment
;
The symmetry employed for this shelxl refinement is uniquely defined
by the following loop, which should always be used as a source of
symmetry information in preference to the above space-group names.
They are only intended as comments.
;
_shelx_estimated_absorpt_t_max 0.950
_shelx_estimated_absorpt_t_min 0.783
_olex2_refinement_description
;
1. Twinned data refinement
 Scales: 0.98(4)
 0.02(4)
2. Fixed Uiso
 At 1.2 times of:
  All C(H) groups, All C(H,H) groups
 At 1.5 times of:
  All C(H,H,H) groups
3. Uiso/Uaniso restraints and constraints
Uanis(C30) \\sim Ueq, Uanis(C33) \\sim Ueq, Uanis(C34) \\sim Ueq, Uanis(C29)
\\sim Ueq, Uanis(C32') \\sim Ueq, Uanis(C31) \\sim Ueq: with sigma of 0.005 and
sigma for terminal atoms of 0.01
Uanis(C29') = Uanis(C29)
Uanis(C30') = Uanis(C30)
Uanis(C32') = Uanis(C32)
Uanis(C34') = Uanis(C34)
Uanis(C31) = Uanis(C31')
Uanis(C33) = Uanis(C33')
4. Others
 Sof(H27A)=Sof(C29')=Sof(C30')=Sof(H30')=Sof(C31')=Sof(H31')=Sof(C32')=
 Sof(H32')=Sof(C33')=Sof(H33')=Sof(C34')=Sof(H34')=1-FVAR(1)
 Sof(H27)=Sof(C29)=Sof(C30)=Sof(H30)=Sof(C31)=Sof(H31)=Sof(C32)=Sof(H32)=
 Sof(C33)=Sof(H33)=Sof(C34)=Sof(H34)=FVAR(1)
5.a Ternary CH refined with riding coordinates:
 C27(H27), C27(H27A)
5.b Secondary CH2 refined with riding coordinates:
 C7(H7A,H7B), C8(H8A,H8B), C9(H9A,H9B), C10(H10A,H10B), C1S(H1SA,H1SB)
5.c Aromatic/amide H refined with riding coordinates:
 C2(H2), C3(H3), C5(H5), C16(H16), C17(H17), C18(H18), C19(H19), C20(H20),
 C22(H22), C23(H23), C24(H24), C25(H25), C26(H26), C30(H30), C31(H31), C32(H32),
  C33(H33), C34(H34), C30'(H30'), C31'(H31'), C32'(H32'), C33'(H33'), C34'(H34')
5.d Fitted hexagon refined as free rotating group:
 C29(C30,C31,C32,C33,C34), C29'(C30',C31',C32',C33',C34')
5.e Idealised Me refined as rotating group:
 C12(H12A,H12B,H12C), C13(H13A,H13B,H13C), C14(H14A,H14B,H14C), C28(H28A,H28B,
 H28C)
;
_olex2_submission_special_instructions 'No special instructions were received'

loop_
_space_group_symop_operation_xyz
'x, y, z'
'-x, y+1/2, -z'

loop_
_atom_site_label
_atom_site_type_symbol
_atom_site_fract_x
_atom_site_fract_y
_atom_site_fract_z
_atom_site_U_iso_or_equiv
_atom_site_adp_type
_atom_site_occupancy
_atom_site_site_symmetry_order
_atom_site_calc_flag
_atom_site_refinement_flags_posn
_atom_site_refinement_flags_adp
_atom_site_refinement_flags_occupancy
_atom_site_disorder_assembly
_atom_site_disorder_group
C1 C 0.2682(5) 0.3566(3) 0.2215(5) 0.0198(11) Uani 1 1 d . . . . .
Ru1 Ru 0.32400(4) 0.47466(2) 0.33933(3) 0.01455(8) Uani 1 1 d . . . . .
Cl1 Cl 0.42989(13) 0.58554(9) 0.49081(12) 0.0239(3) Uani 1 1 d . . . . .
P1 P 0.18252(14) 0.58498(8) 0.22745(12) 0.0170(3) Uani 1 1 d . . . . .
O1 O 0.2528(4) 0.6404(2) 0.1457(3) 0.0211(8) Uani 1 1 d . . . . .
C2 C 0.3301(5) 0.4214(3) 0.1707(5) 0.0215(11) Uani 1 1 d . . . . .
H2 H 0.2787 0.4430 0.0914 0.026 Uiso 1 1 calc R U . . .
Cl2 Cl 0.15215(13) 0.45246(7) 0.43544(12) 0.0220(3) Uani 1 1 d . . . . .
C3 C 0.4669(5) 0.4554(3) 0.2343(5) 0.0218(13) Uani 1 1 d . . . . .
H3 H 0.5076 0.4978 0.1968 0.026 Uiso 1 1 calc R U . . .
C4 C 0.5424(5) 0.4260(3) 0.3536(5) 0.0195(11) Uani 1 1 d . . . . .
C5 C 0.4780(5) 0.3615(3) 0.4049(5) 0.0204(11) Uani 1 1 d . . . . .
H5 H 0.5266 0.3420 0.4858 0.024 Uiso 1 1 calc R U . . .
C6 C 0.3448(5) 0.3258(3) 0.3396(5) 0.0209(11) Uani 1 1 d . . . . .
C7 C 0.2856(6) 0.2558(3) 0.4012(5) 0.0265(13) Uani 1 1 d . . . . .
H7A H 0.3633 0.2164 0.4488 0.032 Uiso 1 1 calc R U . . .
H7B H 0.2460 0.2841 0.4584 0.032 Uiso 1 1 calc R U . . .
C8 C 0.1708(6) 0.2021(4) 0.3088(6) 0.0347(15) Uani 1 1 d . . . . .
H8A H 0.1249 0.1632 0.3517 0.042 Uiso 1 1 calc R U . . .
H8B H 0.2135 0.1650 0.2613 0.042 Uiso 1 1 calc R U . . .
C9 C 0.0602(6) 0.2629(4) 0.2229(6) 0.0336(15) Uani 1 1 d . . . . .
H9A H -0.0195 0.2278 0.1686 0.040 Uiso 1 1 calc R U . . .
H9B H 0.0225 0.3029 0.2708 0.040 Uiso 1 1 calc R U . . .
C10 C 0.1269(6) 0.3160(4) 0.1468(5) 0.0275(13) Uani 1 1 d . . . . .
H10A H 0.1408 0.2775 0.0839 0.033 Uiso 1 1 calc R U . . .
H10B H 0.0607 0.3633 0.1045 0.033 Uiso 1 1 calc R U . . .
C11 C 0.6966(5) 0.4537(3) 0.4198(5) 0.0252(13) Uani 1 1 d . . . . .
C12 C 0.7413(6) 0.4460(4) 0.5577(5) 0.0366(16) Uani 1 1 d . . . . .
H12A H 0.8398 0.4654 0.5953 0.055 Uiso 1 1 calc R U . . .
H12B H 0.7331 0.3848 0.5799 0.055 Uiso 1 1 calc R U . . .
H12C H 0.6798 0.4828 0.5867 0.055 Uiso 1 1 calc R U . . .
C13 C 0.7828(6) 0.3879(4) 0.3726(6) 0.0349(16) Uani 1 1 d . . . . .
H13A H 0.8837 0.4026 0.4072 0.052 Uiso 1 1 calc R U . . .
H13B H 0.7513 0.3911 0.2835 0.052 Uiso 1 1 calc R U . . .
H13C H 0.7679 0.3284 0.3973 0.052 Uiso 1 1 calc R U . . .
C14 C 0.7288(6) 0.5463(4) 0.3876(6) 0.0302(14) Uani 1 1 d . . . . .
H14A H 0.6726 0.5886 0.4146 0.045 Uiso 1 1 calc R U . . .
H14B H 0.7047 0.5511 0.2992 0.045 Uiso 1 1 calc R U . . .
H14C H 0.8299 0.5588 0.4283 0.045 Uiso 1 1 calc R U . . .
C15 C 0.0293(5) 0.5432(3) 0.1040(5) 0.0185(11) Uani 1 1 d . . . . .
C16 C 0.0242(6) 0.5402(3) -0.0155(5) 0.0236(12) Uani 1 1 d . . . . .
H16 H 0.1016 0.5615 -0.0362 0.028 Uiso 1 1 calc R U . . .
C17 C -0.0932(6) 0.5063(4) -0.1045(5) 0.0325(14) Uani 1 1 d . . . . .
H17 H -0.0951 0.5034 -0.1861 0.039 Uiso 1 1 calc R U . . .
C18 C -0.2082(5) 0.4765(5) -0.0773(5) 0.0334(12) Uani 1 1 d . . . . .
H18 H -0.2897 0.4546 -0.1399 0.040 Uiso 1 1 calc R U . . .
C19 C -0.2034(5) 0.4788(5) 0.0421(5) 0.0319(12) Uani 1 1 d . . . . .
H19 H -0.2814 0.4578 0.0621 0.038 Uiso 1 1 calc R U . . .
C20 C -0.0845(6) 0.5120(3) 0.1330(5) 0.0250(13) Uani 1 1 d . . . . .
H20 H -0.0812 0.5132 0.2151 0.030 Uiso 1 1 calc R U . . .
C21 C 0.0952(5) 0.6689(3) 0.2877(5) 0.0220(12) Uani 1 1 d . . . . .
C22 C 0.0249(6) 0.7344(4) 0.2067(5) 0.0290(13) Uani 1 1 d . . . . .
H22 H 0.0303 0.7357 0.1272 0.035 Uiso 1 1 calc R U . . .
C23 C -0.0532(6) 0.7979(4) 0.2403(6) 0.0357(15) Uani 1 1 d . . . . .
H23 H -0.1000 0.8428 0.1845 0.043 Uiso 1 1 calc R U . . .
C24 C -0.0626(6) 0.7957(4) 0.3543(6) 0.0343(15) Uani 1 1 d . . . . .
H24 H -0.1176 0.8383 0.3771 0.041 Uiso 1 1 calc R U . . .
C25 C 0.0078(6) 0.7316(4) 0.4360(6) 0.0311(14) Uani 1 1 d . . . . .
H25 H 0.0016 0.7307 0.5152 0.037 Uiso 1 1 calc R U . . .
C26 C 0.0883(6) 0.6677(3) 0.4038(5) 0.0261(13) Uani 1 1 d . . . . .
H26 H 0.1375 0.6241 0.4608 0.031 Uiso 1 1 calc R U . . .
C27 C 0.3933(6) 0.6804(3) 0.1947(5) 0.0222(12) Uani 1 1 d . . . . .
H27 H 0.4595 0.6387 0.2533 0.027 Uiso 0.58(3) 1 calc R U P A 1
H27A H 0.4589 0.6388 0.2538 0.027 Uiso 0.42(3) 1 calc R U P A 2
C28 C 0.3878(7) 0.7651(4) 0.2602(6) 0.0358(15) Uani 1 1 d . . . . .
H28A H 0.3147 0.8034 0.2061 0.054 Uiso 1 1 calc R U . . .
H28B H 0.4800 0.7944 0.2835 0.054 Uiso 1 1 calc R U . . .
H28C H 0.3651 0.7522 0.3334 0.054 Uiso 1 1 calc R U . . .
C29 C 0.4422(15) 0.6942(10) 0.0866(10) 0.0237(12) Uani 0.58(3) 1 d G U P A 1
C30 C 0.5877(14) 0.6911(10) 0.1122(9) 0.029(3) Uani 0.58(3) 1 d G U P A 1
H30 H 0.6502 0.6836 0.1937 0.035 Uiso 0.58(3) 1 calc R U P A 1
C31 C 0.6418(11) 0.6989(9) 0.0183(13) 0.036(3) Uani 0.58(3) 1 d G U P A 1
H31 H 0.7412 0.6968 0.0358 0.043 Uiso 0.58(3) 1 calc R U P A 1
C32 C 0.5504(15) 0.7099(9) -0.1010(10) 0.038(3) Uani 0.58(3) 1 d G . P A 1
H32 H 0.5874 0.7153 -0.1651 0.046 Uiso 0.58(3) 1 calc R U P A 1
C33 C 0.4049(13) 0.7130(11) -0.1266(8) 0.034(3) Uani 0.58(3) 1 d G U P A 1
H33 H 0.3424 0.7205 -0.2081 0.041 Uiso 0.58(3) 1 calc R U P A 1
C34 C 0.3508(11) 0.7051(11) -0.0327(12) 0.030(3) Uani 0.58(3) 1 d G U P A 1
H34 H 0.2514 0.7073 -0.0502 0.036 Uiso 0.58(3) 1 calc R U P A 1
C29' C 0.443(2) 0.6934(14) 0.0898(13) 0.0237(12) Uani 0.42(3) 1 d G . P A 2
C30' C 0.579(2) 0.6734(14) 0.0913(16) 0.029(3) Uani 0.42(3) 1 d G . P A 2
H30' H 0.6470 0.6497 0.1628 0.035 Uiso 0.42(3) 1 calc R U P A 2
C31' C 0.6142(18) 0.6879(12) -0.012(2) 0.036(3) Uani 0.42(3) 1 d G . P A 2
H31' H 0.7067 0.6743 -0.0107 0.043 Uiso 0.42(3) 1 calc R U P A 2
C32' C 0.514(2) 0.7225(12) -0.1164(14) 0.038(3) Uani 0.42(3) 1 d G U P A 2
H32' H 0.5386 0.7325 -0.1868 0.046 Uiso 0.42(3) 1 calc R U P A 2
C33' C 0.3790(17) 0.7425(14) -0.1179(13) 0.034(3) Uani 0.42(3) 1 d G . P A 2
H33' H 0.3107 0.7661 -0.1895 0.041 Uiso 0.42(3) 1 calc R U P A 2
C34' C 0.3435(16) 0.7279(14) -0.0149(17) 0.030(3) Uani 0.42(3) 1 d G . P A 2
H34' H 0.2510 0.7416 -0.0159 0.036 Uiso 0.42(3) 1 calc R U P A 2
Cl1S Cl 0.38609(18) 0.43885(12) 0.86172(18) 0.0508(5) Uani 1 1 d . . . . .
C1S C 0.3259(6) 0.5144(4) 0.7417(6) 0.0406(16) Uani 1 1 d . . . . .
H1SA H 0.3240 0.4861 0.6650 0.049 Uiso 1 1 calc R U . . .
H1SB H 0.3924 0.5645 0.7579 0.049 Uiso 1 1 calc R U . . .
Cl2S Cl 0.15335(17) 0.55360(12) 0.72407(16) 0.0448(4) Uani 1 1 d . . . . .

loop_
_atom_site_aniso_label
_atom_site_aniso_U_11
_atom_site_aniso_U_22
_atom_site_aniso_U_33
_atom_site_aniso_U_23
_atom_site_aniso_U_13
_atom_site_aniso_U_12
C1 0.015(3) 0.019(3) 0.026(3) -0.005(2) 0.007(2) 0.0047(19)
Ru1 0.01211(16) 0.01729(17) 0.01484(17) -0.0007(2) 0.00544(13) -0.00157(18)
Cl1 0.0229(7) 0.0276(7) 0.0221(7) -0.0076(6) 0.0086(6) -0.0084(5)
P1 0.0170(7) 0.0167(7) 0.0185(7) -0.0016(5) 0.0076(6) 0.0008(5)
O1 0.021(2) 0.0196(19) 0.023(2) 0.0028(16) 0.0080(16) -0.0010(14)
C2 0.022(3) 0.029(3) 0.014(3) 0.000(2) 0.007(2) 0.009(2)
Cl2 0.0221(6) 0.0210(7) 0.0286(7) -0.0022(5) 0.0162(6) -0.0032(4)
C3 0.022(3) 0.022(3) 0.026(3) 0.005(2) 0.014(2) 0.0023(19)
C4 0.010(2) 0.020(3) 0.029(3) -0.003(2) 0.008(2) 0.0006(18)
C5 0.015(3) 0.023(3) 0.020(3) 0.001(2) 0.002(2) 0.0030(19)
C6 0.018(3) 0.017(3) 0.032(3) 0.000(2) 0.014(2) 0.0022(18)
C7 0.020(3) 0.021(3) 0.039(4) 0.000(3) 0.011(3) -0.001(2)
C8 0.024(3) 0.024(3) 0.058(5) -0.002(3) 0.018(3) -0.008(2)
C9 0.021(3) 0.032(3) 0.041(4) -0.009(3) 0.002(3) -0.006(2)
C10 0.022(3) 0.026(3) 0.029(3) -0.010(3) 0.003(3) 0.000(2)
C11 0.014(2) 0.028(4) 0.032(3) 0.004(2) 0.007(2) -0.0004(19)
C12 0.026(3) 0.048(4) 0.030(4) 0.005(3) 0.002(3) -0.007(2)
C13 0.014(3) 0.036(4) 0.052(4) 0.011(3) 0.009(3) 0.001(2)
C14 0.021(3) 0.032(3) 0.037(4) 0.002(3) 0.010(3) -0.009(2)
C15 0.017(3) 0.017(3) 0.019(3) 0.000(2) 0.002(2) 0.0045(18)
C16 0.025(3) 0.020(3) 0.023(3) 0.002(2) 0.005(2) 0.002(2)
C17 0.036(4) 0.034(3) 0.018(3) -0.002(2) -0.002(3) 0.005(2)
C18 0.022(2) 0.033(3) 0.037(3) -0.010(4) -0.001(2) 0.001(3)
C19 0.021(3) 0.035(3) 0.037(3) -0.008(4) 0.007(2) -0.001(3)
C20 0.021(3) 0.030(3) 0.025(3) -0.004(2) 0.009(3) 0.001(2)
C21 0.019(3) 0.019(3) 0.030(3) -0.006(2) 0.010(2) -0.0008(19)
C22 0.031(3) 0.027(3) 0.028(3) -0.003(3) 0.010(3) 0.008(2)
C23 0.030(3) 0.029(3) 0.045(4) -0.006(3) 0.010(3) 0.009(2)
C24 0.032(3) 0.031(3) 0.047(4) -0.013(3) 0.021(3) 0.001(2)
C25 0.037(4) 0.029(3) 0.035(4) -0.009(3) 0.023(3) -0.010(3)
C26 0.031(3) 0.016(3) 0.035(3) -0.004(2) 0.017(3) -0.008(2)
C27 0.025(3) 0.017(3) 0.023(3) 0.001(2) 0.006(2) -0.007(2)
C28 0.043(4) 0.025(3) 0.040(4) -0.007(3) 0.016(3) -0.008(3)
C29 0.026(3) 0.021(3) 0.024(3) 0.002(2) 0.009(2) -0.008(2)
C30 0.031(4) 0.027(6) 0.028(4) 0.001(4) 0.008(3) -0.011(3)
C31 0.034(5) 0.043(5) 0.032(6) 0.004(4) 0.016(4) -0.012(4)
C32 0.041(5) 0.040(4) 0.037(4) 0.006(3) 0.018(4) -0.014(4)
C33 0.038(5) 0.036(6) 0.029(4) 0.003(4) 0.011(3) -0.005(4)
C34 0.030(3) 0.039(6) 0.023(4) -0.001(4) 0.011(3) -0.006(4)
C29' 0.026(3) 0.021(3) 0.024(3) 0.002(2) 0.009(2) -0.008(2)
C30' 0.031(4) 0.027(6) 0.028(4) 0.001(4) 0.008(3) -0.011(3)
C31' 0.034(5) 0.043(5) 0.032(6) 0.004(4) 0.016(4) -0.012(4)
C32' 0.041(5) 0.040(4) 0.037(4) 0.006(3) 0.018(4) -0.014(4)
C33' 0.038(5) 0.036(6) 0.029(4) 0.003(4) 0.011(3) -0.005(4)
C34' 0.030(3) 0.039(6) 0.023(4) -0.001(4) 0.011(3) -0.006(4)
Cl1S 0.0380(10) 0.0626(12) 0.0504(12) 0.0153(9) 0.0136(9) -0.0022(7)
C1S 0.033(4) 0.053(4) 0.038(4) 0.001(3) 0.015(3) 0.002(3)
Cl2S 0.0329(9) 0.0668(12) 0.0359(10) -0.0055(8) 0.0134(8) 0.0033(7)

loop_
_atom_type_symbol
_atom_type_description
_atom_type_scat_dispersion_real
_atom_type_scat_dispersion_imag
_atom_type_scat_source
C C 0.0033 0.0016 'International Tables Vol C Tables 4.2.6.8 and 6.1.1.4'
H H 0.0000 0.0000 'International Tables Vol C Tables 4.2.6.8 and 6.1.1.4'
Cl Cl 0.1484 0.1585 'International Tables Vol C Tables 4.2.6.8 and 6.1.1.4'
O O 0.0106 0.0060 'International Tables Vol C Tables 4.2.6.8 and 6.1.1.4'
P P 0.1023 0.0942 'International Tables Vol C Tables 4.2.6.8 and 6.1.1.4'
Ru Ru -1.2594 0.8363 'International Tables Vol C Tables 4.2.6.8 and 6.1.1.4'

loop_
_geom_angle_atom_site_label_1
_geom_angle_atom_site_label_2
_geom_angle_atom_site_label_3
_geom_angle
_geom_angle_site_symmetry_1
_geom_angle_site_symmetry_3
_geom_angle_publ_flag
C2 C1 Ru1 68.8(3) . . ?
C2 C1 C6 118.5(5) . . ?
C2 C1 C10 120.5(5) . . ?
C6 C1 Ru1 74.1(3) . . ?
C6 C1 C10 120.8(5) . . ?
C10 C1 Ru1 132.3(4) . . ?
C1 Ru1 Cl1 167.73(13) . . ?
C1 Ru1 P1 105.50(14) . . ?
C1 Ru1 Cl2 96.27(14) . . ?
C1 Ru1 C4 79.06(18) . . ?
C1 Ru1 C5 65.68(18) . . ?
C1 Ru1 C6 36.46(19) . . ?
P1 Ru1 Cl1 86.18(5) . . ?
P1 Ru1 Cl2 88.02(5) . . ?
C2 Ru1 C1 37.46(19) . . ?
C2 Ru1 Cl1 142.29(15) . . ?
C2 Ru1 P1 87.90(14) . . ?
C2 Ru1 Cl2 129.24(14) . . ?
C2 Ru1 C3 37.83(18) . . ?
C2 Ru1 C4 67.00(19) . . ?
C2 Ru1 C5 77.83(19) . . ?
C2 Ru1 C6 66.03(19) . . ?
Cl2 Ru1 Cl1 87.74(4) . . ?
C3 Ru1 C1 67.67(18) . . ?
C3 Ru1 Cl1 107.14(14) . . ?
C3 Ru1 P1 100.03(13) . . ?
C3 Ru1 Cl2 163.40(13) . . ?
C3 Ru1 C4 36.67(18) . . ?
C3 Ru1 C5 65.63(18) . . ?
C3 Ru1 C6 77.96(18) . . ?
C4 Ru1 Cl1 90.33(14) . . ?
C4 Ru1 P1 132.36(14) . . ?
C4 Ru1 Cl2 139.36(14) . . ?
C4 Ru1 C6 65.69(17) . . ?
C5 Ru1 Cl1 102.09(13) . . ?
C5 Ru1 P1 164.93(14) . . ?
C5 Ru1 Cl2 104.72(13) . . ?
C5 Ru1 C4 36.50(17) . . ?
C5 Ru1 C6 35.90(17) . . ?
C6 Ru1 Cl1 132.85(15) . . ?
C6 Ru1 P1 140.22(14) . . ?
C6 Ru1 Cl2 86.55(13) . . ?
O1 P1 Ru1 114.18(14) . . ?
O1 P1 C15 97.9(2) . . ?
O1 P1 C21 103.3(2) . . ?
C15 P1 Ru1 112.45(16) . . ?
C15 P1 C21 99.4(2) . . ?
C21 P1 Ru1 125.4(2) . . ?
C27 O1 P1 123.3(3) . . ?
C1 C2 Ru1 73.7(3) . . ?
C1 C2 H2 119.0 . . ?
C1 C2 C3 121.9(5) . . ?
Ru1 C2 H2 125.8 . . ?
C3 C2 Ru1 73.3(3) . . ?
C3 C2 H2 119.0 . . ?
Ru1 C3 H3 129.4 . . ?
C2 C3 Ru1 68.9(3) . . ?
C2 C3 H3 120.2 . . ?
C4 C3 Ru1 73.9(3) . . ?
C4 C3 C2 119.6(5) . . ?
C4 C3 H3 120.2 . . ?
C3 C4 Ru1 69.4(3) . . ?
C3 C4 C5 118.0(4) . . ?
C3 C4 C11 121.0(5) . . ?
C5 C4 Ru1 71.6(3) . . ?
C5 C4 C11 120.5(5) . . ?
C11 C4 Ru1 137.0(4) . . ?
Ru1 C5 H5 129.1 . . ?
C4 C5 Ru1 71.9(3) . . ?
C4 C5 H5 119.0 . . ?
C6 C5 Ru1 72.5(3) . . ?
C6 C5 C4 121.9(5) . . ?
C6 C5 H5 119.0 . . ?
C1 C6 Ru1 69.4(3) . . ?
C1 C6 C7 121.9(5) . . ?
C5 C6 C1 120.0(5) . . ?
C5 C6 Ru1 71.6(3) . . ?
C5 C6 C7 118.2(5) . . ?
C7 C6 Ru1 130.4(4) . . ?
C6 C7 H7A 109.3 . . ?
C6 C7 H7B 109.3 . . ?
H7A C7 H7B 108.0 . . ?
C8 C7 C6 111.6(5) . . ?
C8 C7 H7A 109.3 . . ?
C8 C7 H7B 109.3 . . ?
C7 C8 H8A 109.7 . . ?
C7 C8 H8B 109.7 . . ?
C7 C8 C9 110.0(5) . . ?
H8A C8 H8B 108.2 . . ?
C9 C8 H8A 109.7 . . ?
C9 C8 H8B 109.7 . . ?
C8 C9 H9A 109.7 . . ?
C8 C9 H9B 109.7 . . ?
H9A C9 H9B 108.2 . . ?
C10 C9 C8 109.9(5) . . ?
C10 C9 H9A 109.7 . . ?
C10 C9 H9B 109.7 . . ?
C1 C10 C9 113.3(5) . . ?
C1 C10 H10A 108.9 . . ?
C1 C10 H10B 108.9 . . ?
C9 C10 H10A 108.9 . . ?
C9 C10 H10B 108.9 . . ?
H10A C10 H10B 107.7 . . ?
C4 C11 C13 103.6(4) . . ?
C12 C11 C4 112.9(4) . . ?
C12 C11 C13 109.4(5) . . ?
C12 C11 C14 108.9(5) . . ?
C14 C11 C4 113.2(4) . . ?
C14 C11 C13 108.6(4) . . ?
C11 C12 H12A 109.5 . . ?
C11 C12 H12B 109.5 . . ?
C11 C12 H12C 109.5 . . ?
H12A C12 H12B 109.5 . . ?
H12A C12 H12C 109.5 . . ?
H12B C12 H12C 109.5 . . ?
C11 C13 H13A 109.5 . . ?
C11 C13 H13B 109.5 . . ?
C11 C13 H13C 109.5 . . ?
H13A C13 H13B 109.5 . . ?
H13A C13 H13C 109.5 . . ?
H13B C13 H13C 109.5 . . ?
C11 C14 H14A 109.5 . . ?
C11 C14 H14B 109.5 . . ?
C11 C14 H14C 109.5 . . ?
H14A C14 H14B 109.5 . . ?
H14A C14 H14C 109.5 . . ?
H14B C14 H14C 109.5 . . ?
C16 C15 P1 122.5(4) . . ?
C16 C15 C20 119.5(5) . . ?
C20 C15 P1 118.0(4) . . ?
C15 C16 H16 120.0 . . ?
C17 C16 C15 119.9(5) . . ?
C17 C16 H16 120.0 . . ?
C16 C17 H17 119.4 . . ?
C16 C17 C18 121.2(6) . . ?
C18 C17 H17 119.4 . . ?
C17 C18 H18 120.4 . . ?
C17 C18 C19 119.1(5) . . ?
C19 C18 H18 120.4 . . ?
C18 C19 H19 120.0 . . ?
C18 C19 C20 120.1(5) . . ?
C20 C19 H19 120.0 . . ?
C15 C20 C19 120.1(5) . . ?
C15 C20 H20 119.9 . . ?
C19 C20 H20 119.9 . . ?
C22 C21 P1 116.1(4) . . ?
C26 C21 P1 124.4(4) . . ?
C26 C21 C22 119.4(5) . . ?
C21 C22 H22 119.6 . . ?
C23 C22 C21 120.9(6) . . ?
C23 C22 H22 119.6 . . ?
C22 C23 H23 120.1 . . ?
C24 C23 C22 119.7(6) . . ?
C24 C23 H23 120.1 . . ?
C23 C24 H24 120.0 . . ?
C23 C24 C25 120.0(6) . . ?
C25 C24 H24 120.0 . . ?
C24 C25 H25 119.6 . . ?
C24 C25 C26 120.8(6) . . ?
C26 C25 H25 119.6 . . ?
C21 C26 C25 119.1(5) . . ?
C21 C26 H26 120.4 . . ?
C25 C26 H26 120.4 . . ?
O1 C27 H27 109.1 . . ?
O1 C27 H27A 108.8 . . ?
O1 C27 C28 110.7(4) . . ?
O1 C27 C29 106.3(6) . . ?
O1 C27 C29' 106.8(9) . . ?
C28 C27 H27 109.1 . . ?
C28 C27 H27A 108.8 . . ?
C28 C27 C29 112.5(7) . . ?
C29 C27 H27 109.1 . . ?
C29' C27 H27A 108.8 . . ?
C29' C27 C28 112.7(9) . . ?
C27 C28 H28A 109.5 . . ?
C27 C28 H28B 109.5 . . ?
C27 C28 H28C 109.5 . . ?
H28A C28 H28B 109.5 . . ?
H28A C28 H28C 109.5 . . ?
H28B C28 H28C 109.5 . . ?
C30 C29 C27 115.9(9) . . ?
C30 C29 C34 120.0 . . ?
C34 C29 C27 124.0(9) . . ?
C29 C30 H30 120.0 . . ?
C29 C30 C31 120.0 . . ?
C31 C30 H30 120.0 . . ?
C30 C31 H31 120.0 . . ?
C32 C31 C30 120.0 . . ?
C32 C31 H31 120.0 . . ?
C31 C32 H32 120.0 . . ?
C31 C32 C33 120.0 . . ?
C33 C32 H32 120.0 . . ?
C32 C33 H33 120.0 . . ?
C32 C33 C34 120.0 . . ?
C34 C33 H33 120.0 . . ?
C29 C34 H34 120.0 . . ?
C33 C34 C29 120.0 . . ?
C33 C34 H34 120.0 . . ?
C30' C29' C27 124.7(13) . . ?
C30' C29' C34' 120.0 . . ?
C34' C29' C27 115.3(13) . . ?
C29' C30' H30' 120.0 . . ?
C31' C30' C29' 120.0 . . ?
C31' C30' H30' 120.0 . . ?
C30' C31' H31' 120.0 . . ?
C30' C31' C32' 120.0 . . ?
C32' C31' H31' 120.0 . . ?
C31' C32' H32' 120.0 . . ?
C33' C32' C31' 120.0 . . ?
C33' C32' H32' 120.0 . . ?
C32' C33' H33' 120.0 . . ?
C34' C33' C32' 120.0 . . ?
C34' C33' H33' 120.0 . . ?
C29' C34' H34' 120.0 . . ?
C33' C34' C29' 120.0 . . ?
C33' C34' H34' 120.0 . . ?
Cl1S C1S H1SA 109.4 . . ?
Cl1S C1S H1SB 109.3 . . ?
Cl1S C1S Cl2S 111.4(4) . . ?
H1SA C1S H1SB 108.0 . . ?
Cl2S C1S H1SA 109.4 . . ?
Cl2S C1S H1SB 109.4 . . ?

loop_
_geom_bond_atom_site_label_1
_geom_bond_atom_site_label_2
_geom_bond_distance
_geom_bond_site_symmetry_2
_geom_bond_publ_flag
C1 Ru1 2.219(5) . ?
C1 C2 1.406(7) . ?
C1 C6 1.409(7) . ?
C1 C10 1.518(7) . ?
Ru1 Cl1 2.4135(13) . ?
Ru1 P1 2.2972(13) . ?
Ru1 C2 2.155(5) . ?
Ru1 Cl2 2.3927(12) . ?
Ru1 C3 2.213(5) . ?
Ru1 C4 2.270(5) . ?
Ru1 C5 2.268(5) . ?
Ru1 C6 2.280(5) . ?
P1 O1 1.613(4) . ?
P1 C15 1.823(5) . ?
P1 C21 1.827(5) . ?
O1 C27 1.462(6) . ?
C2 H2 0.9500 . ?
C2 C3 1.417(7) . ?
C3 H3 0.9500 . ?
C3 C4 1.411(7) . ?
C4 C5 1.421(7) . ?
C4 C11 1.533(7) . ?
C5 H5 0.9500 . ?
C5 C6 1.402(7) . ?
C6 C7 1.521(7) . ?
C7 H7A 0.9900 . ?
C7 H7B 0.9900 . ?
C7 C8 1.518(7) . ?
C8 H8A 0.9900 . ?
C8 H8B 0.9900 . ?
C8 C9 1.526(8) . ?
C9 H9A 0.9900 . ?
C9 H9B 0.9900 . ?
C9 C10 1.521(8) . ?
C10 H10A 0.9900 . ?
C10 H10B 0.9900 . ?
C11 C12 1.522(8) . ?
C11 C13 1.548(7) . ?
C11 C14 1.526(7) . ?
C12 H12A 0.9800 . ?
C12 H12B 0.9800 . ?
C12 H12C 0.9800 . ?
C13 H13A 0.9800 . ?
C13 H13B 0.9800 . ?
C13 H13C 0.9800 . ?
C14 H14A 0.9800 . ?
C14 H14B 0.9800 . ?
C14 H14C 0.9800 . ?
C15 C16 1.383(7) . ?
C15 C20 1.387(7) . ?
C16 H16 0.9500 . ?
C16 C17 1.375(7) . ?
C17 H17 0.9500 . ?
C17 C18 1.380(8) . ?
C18 H18 0.9500 . ?
C18 C19 1.382(7) . ?
C19 H19 0.9500 . ?
C19 C20 1.391(7) . ?
C20 H20 0.9500 . ?
C21 C22 1.390(7) . ?
C21 C26 1.385(8) . ?
C22 H22 0.9500 . ?
C22 C23 1.388(7) . ?
C23 H23 0.9500 . ?
C23 C24 1.371(9) . ?
C24 H24 0.9500 . ?
C24 C25 1.379(8) . ?
C25 H25 0.9500 . ?
C25 C26 1.399(7) . ?
C26 H26 0.9500 . ?
C27 H27 1.0000 . ?
C27 H27A 1.0000 . ?
C27 C28 1.513(7) . ?
C27 C29 1.523(11) . ?
C27 C29' 1.494(15) . ?
C28 H28A 0.9800 . ?
C28 H28B 0.9800 . ?
C28 H28C 0.9800 . ?
C29 C30 1.3900 . ?
C29 C34 1.3900 . ?
C30 H30 0.9500 . ?
C30 C31 1.3900 . ?
C31 H31 0.9500 . ?
C31 C32 1.3900 . ?
C32 H32 0.9500 . ?
C32 C33 1.3900 . ?
C33 H33 0.9500 . ?
C33 C34 1.3900 . ?
C34 H34 0.9500 . ?
C29' C30' 1.3900 . ?
C29' C34' 1.3900 . ?
C30' H30' 0.9500 . ?
C30' C31' 1.3900 . ?
C31' H31' 0.9500 . ?
C31' C32' 1.3900 . ?
C32' H32' 0.9500 . ?
C32' C33' 1.3900 . ?
C33' H33' 0.9500 . ?
C33' C34' 1.3900 . ?
C34' H34' 0.9500 . ?
Cl1S C1S 1.755(6) . ?
C1S H1SA 0.9900 . ?
C1S H1SB 0.9900 . ?
C1S Cl2S 1.780(6) . ?

loop_
_geom_torsion_atom_site_label_1
_geom_torsion_atom_site_label_2
_geom_torsion_atom_site_label_3
_geom_torsion_atom_site_label_4
_geom_torsion
_geom_torsion_site_symmetry_1
_geom_torsion_site_symmetry_2
_geom_torsion_site_symmetry_3
_geom_torsion_site_symmetry_4
_geom_torsion_publ_flag
C1 C2 C3 Ru1 -57.9(4) . . . . ?
C1 C2 C3 C4 -2.1(8) . . . . ?
C1 C6 C7 C8 21.6(7) . . . . ?
Ru1 C1 C2 C3 57.7(4) . . . . ?
Ru1 C1 C6 C5 -52.7(4) . . . . ?
Ru1 C1 C6 C7 125.6(5) . . . . ?
Ru1 C1 C10 C9 -79.0(6) . . . . ?
Ru1 P1 O1 C27 -52.2(4) . . . . ?
Ru1 P1 C15 C16 -100.7(4) . . . . ?
Ru1 P1 C15 C20 78.0(4) . . . . ?
Ru1 P1 C21 C22 174.3(3) . . . . ?
Ru1 P1 C21 C26 -9.8(6) . . . . ?
Ru1 C2 C3 C4 55.8(4) . . . . ?
Ru1 C3 C4 C5 54.5(4) . . . . ?
Ru1 C3 C4 C11 -133.3(5) . . . . ?
Ru1 C4 C5 C6 54.8(5) . . . . ?
Ru1 C4 C11 C12 65.6(7) . . . . ?
Ru1 C4 C11 C13 -176.1(4) . . . . ?
Ru1 C4 C11 C14 -58.7(7) . . . . ?
Ru1 C5 C6 C1 51.7(4) . . . . ?
Ru1 C5 C6 C7 -126.7(4) . . . . ?
Ru1 C6 C7 C8 110.7(5) . . . . ?
P1 O1 C27 C28 -79.1(5) . . . . ?
P1 O1 C27 C29 158.5(6) . . . . ?
P1 O1 C27 C29' 157.9(9) . . . . ?
P1 C15 C16 C17 178.7(4) . . . . ?
P1 C15 C20 C19 -179.5(5) . . . . ?
P1 C21 C22 C23 175.5(4) . . . . ?
P1 C21 C26 C25 -174.4(4) . . . . ?
O1 P1 C15 C16 19.6(5) . . . . ?
O1 P1 C15 C20 -161.6(4) . . . . ?
O1 P1 C21 C22 41.1(5) . . . . ?
O1 P1 C21 C26 -143.0(4) . . . . ?
O1 C27 C29 C30 -150.5(7) . . . . ?
O1 C27 C29 C34 26.4(11) . . . . ?
O1 C27 C29' C30' -135.3(12) . . . . ?
O1 C27 C29' C34' 44.6(13) . . . . ?
C2 C1 C6 Ru1 54.4(4) . . . . ?
C2 C1 C6 C5 1.7(7) . . . . ?
C2 C1 C6 C7 -180.0(5) . . . . ?
C2 C1 C10 C9 -167.2(5) . . . . ?
C2 C3 C4 Ru1 -53.4(4) . . . . ?
C2 C3 C4 C5 1.0(7) . . . . ?
C2 C3 C4 C11 173.2(4) . . . . ?
C3 C4 C5 Ru1 -53.4(4) . . . . ?
C3 C4 C5 C6 1.4(7) . . . . ?
C3 C4 C11 C12 158.1(5) . . . . ?
C3 C4 C11 C13 -83.6(6) . . . . ?
C3 C4 C11 C14 33.8(7) . . . . ?
C4 C5 C6 C1 -2.8(8) . . . . ?
C4 C5 C6 Ru1 -54.5(4) . . . . ?
C4 C5 C6 C7 178.8(5) . . . . ?
C5 C4 C11 C12 -29.9(7) . . . . ?
C5 C4 C11 C13 88.4(6) . . . . ?
C5 C4 C11 C14 -154.2(5) . . . . ?
C5 C6 C7 C8 -160.1(5) . . . . ?
C6 C1 C2 Ru1 -57.0(4) . . . . ?
C6 C1 C2 C3 0.7(7) . . . . ?
C6 C1 C10 C9 17.5(7) . . . . ?
C6 C7 C8 C9 -51.1(6) . . . . ?
C7 C8 C9 C10 65.4(7) . . . . ?
C8 C9 C10 C1 -47.0(7) . . . . ?
C10 C1 C2 Ru1 127.5(5) . . . . ?
C10 C1 C2 C3 -174.8(5) . . . . ?
C10 C1 C6 Ru1 -130.2(5) . . . . ?
C10 C1 C6 C5 177.2(5) . . . . ?
C10 C1 C6 C7 -4.5(7) . . . . ?
C11 C4 C5 Ru1 134.3(5) . . . . ?
C11 C4 C5 C6 -170.9(5) . . . . ?
C15 P1 O1 C27 -171.2(4) . . . . ?
C15 P1 C21 C22 -59.4(5) . . . . ?
C15 P1 C21 C26 116.5(5) . . . . ?
C15 C16 C17 C18 1.2(8) . . . . ?
C16 C15 C20 C19 -0.8(8) . . . . ?
C16 C17 C18 C19 -1.6(10) . . . . ?
C17 C18 C19 C20 0.8(11) . . . . ?
C18 C19 C20 C15 0.4(10) . . . . ?
C20 C15 C16 C17 0.0(8) . . . . ?
C21 P1 O1 C27 87.2(4) . . . . ?
C21 P1 C15 C16 124.6(4) . . . . ?
C21 P1 C15 C20 -56.7(4) . . . . ?
C21 C22 C23 C24 -0.8(9) . . . . ?
C22 C21 C26 C25 1.4(8) . . . . ?
C22 C23 C24 C25 1.4(9) . . . . ?
C23 C24 C25 C26 -0.6(9) . . . . ?
C24 C25 C26 C21 -0.8(8) . . . . ?
C26 C21 C22 C23 -0.6(8) . . . . ?
C27 C29 C30 C31 177.0(12) . . . . ?
C27 C29 C34 C33 -176.8(13) . . . . ?
C27 C29' C30' C31' 179.9(18) . . . . ?
C27 C29' C34' C33' -179.9(16) . . . . ?
C28 C27 C29 C30 88.2(9) . . . . ?
C28 C27 C29 C34 -94.8(10) . . . . ?
C28 C27 C29' C30' 102.9(13) . . . . ?
C28 C27 C29' C34' -77.2(13) . . . . ?
C29 C30 C31 C32 0.0 . . . . ?
C30 C29 C34 C33 0.0 . . . . ?
C30 C31 C32 C33 0.0 . . . . ?
C31 C32 C33 C34 0.0 . . . . ?
C32 C33 C34 C29 0.0 . . . . ?
C34 C29 C30 C31 0.0 . . . . ?
C29' C30' C31' C32' 0.0 . . . . ?
C30' C29' C34' C33' 0.0 . . . . ?
C30' C31' C32' C33' 0.0 . . . . ?
C31' C32' C33' C34' 0.0 . . . . ?
C32' C33' C34' C29' 0.0 . . . . ?
C34' C29' C30' C31' 0.0 . . . . ?

loop_
_twin_individual_id
_twin_individual_mass_fraction_refined
1 0.98(4)
2 0.02(4)
